data_1560498
loop_
_publ_author_name
'Gatto, Giordano'
'De Palo, Alice'
'Carrasco, Ana C.'
'Pizarro, Ana M.'
'Zacchini, Stefano'
'Pampaloni, Guido'
'Marchetti, Fabio'
'Macchioni, Alceo'

_publ_section_title
;
 Modulating the water oxidation catalytic activity of iridium complexes by
 functionalizing the Cp*-ancillary ligand: hints on the nature of the
 active species
;
_journal_issue 8
_journal_name_full 'Catalysis Science &amp; Technology'
_journal_page_first 2885
_journal_page_last 2895
_journal_paper_doi 10.1039/D0CY02306J
_journal_volume 11
_journal_year 2021
_chemical_formula_sum 'C30 H32 Cl4 F2 Ir2'
_chemical_formula_weight 956.75
_space_group_crystal_system triclinic
_space_group_IT_number 2
_space_group_name_Hall '-P 1'
_space_group_name_H-M_alt 'P -1'
_atom_sites_solution_hydrogens geom
_audit_creation_method SHELXL-2014/7
_audit_update_record
;
2020-07-07 deposited with the CCDC.	2021-02-19 downloaded from the CCDC.
;
_cell_angle_alpha 73.261(4)
_cell_angle_beta 89.913(4)
_cell_angle_gamma 83.794(4)
_cell_formula_units_Z 4
_cell_length_a 8.7487(10)
_cell_length_b 17.713(2)
_cell_length_c 20.308(3)
_cell_measurement_reflns_used 9710
_cell_measurement_temperature 100(2)
_cell_measurement_theta_max 36.5175
_cell_measurement_theta_min 2.343
_cell_volume 2994.6(7)
_computing_cell_refinement 'APEX3 (Bruker AXS, 2015)'
_computing_data_collection 'APEX3 (Bruker AXS, 2015)'
_computing_data_reduction 'SAINT (Bruker AXS, 2015)'
_computing_molecular_graphics 'ORTEPIII (Johnson, 1996)'
_computing_publication_material 'XCIF 2014/2 (Bruker AXS, 2014)'
_computing_structure_refinement 'SHELXL-2014/7 (Sheldrick, 2014)'
_computing_structure_solution 'SHELXT (Sheldrick, 2015)'
_diffrn_ambient_temperature 100(2)
_diffrn_measured_fraction_theta_full 0.995
_diffrn_measured_fraction_theta_max 0.995
_diffrn_measurement_device_type 'PHOTON2 area detector'
_diffrn_measurement_method 'phi and omega scans'
_diffrn_radiation_monochromator graphite
_diffrn_radiation_source 'fine-focus sealed tube'
_diffrn_radiation_type MoK\a
_diffrn_radiation_wavelength 0.71073
_diffrn_reflns_av_R_equivalents 0.0808
_diffrn_reflns_av_unetI/netI 0.0645
_diffrn_reflns_Laue_measured_fraction_full 0.995
_diffrn_reflns_Laue_measured_fraction_max 0.995
_diffrn_reflns_limit_h_max 10
_diffrn_reflns_limit_h_min -10
_diffrn_reflns_limit_k_max 21
_diffrn_reflns_limit_k_min -19
_diffrn_reflns_limit_l_max 24
_diffrn_reflns_limit_l_min 0
_diffrn_reflns_number 40544
_diffrn_reflns_point_group_measured_fraction_full 0.995
_diffrn_reflns_point_group_measured_fraction_max 0.995
_diffrn_reflns_theta_full 24.999
_diffrn_reflns_theta_max 24.999
_diffrn_reflns_theta_min 1.814
_exptl_absorpt_coefficient_mu 9.267
_exptl_absorpt_correction_T_max 0.0798
_exptl_absorpt_correction_T_min 0.0192
_exptl_absorpt_correction_type empirical
_exptl_absorpt_process_details
; 
 Data were corrected for Lorentz polarization and absorption
 effects (empirical absorption correction SADABS).
 R(int) =  0.1655 (selected reflections only, before parameter refinement)
 R(int) =  0.0786 (selected reflections only, after parameter refinement)
;
_exptl_crystal_colour orange
_exptl_crystal_density_diffrn 2.122
_exptl_crystal_description prism
_exptl_crystal_F_000 1808
_exptl_crystal_size_max 0.250
_exptl_crystal_size_mid 0.180
_exptl_crystal_size_min 0.110
_refine_diff_density_max 3.229
_refine_diff_density_min -3.698
_refine_diff_density_rms 0.329
_refine_ls_extinction_method none
_refine_ls_goodness_of_fit_ref 1.074
_refine_ls_hydrogen_treatment constr
_refine_ls_matrix_type full
_refine_ls_number_parameters 694
_refine_ls_number_reflns 10506
_refine_ls_number_restraints 451
_refine_ls_restrained_S_all 1.063
_refine_ls_R_factor_all 0.0815
_refine_ls_R_factor_gt 0.0612
_refine_ls_shift/su_max 0.002
_refine_ls_shift/su_mean 0.000
_refine_ls_structure_factor_coef Fsqd
_refine_ls_weighting_details 'w=1/[\s^2^(Fo^2^)+(0.0477P)^2^+37.7013P] where P=(Fo^2^+2Fc^2^)/3'
_refine_ls_weighting_scheme calc
_refine_ls_wR_factor_gt 0.1395
_refine_ls_wR_factor_ref 0.1479
_reflns_Friedel_coverage 0.000
_reflns_number_gt 8039
_reflns_number_total 10506
_reflns_threshold_expression 'I > 2\s(I)'
_cod_data_source_file d0cy02306j2.cif
_cod_data_source_block 7
_cod_depositor_comments 'Adding full bibliography for 1560497--1560498.cif.'
_cod_original_cell_volume 2994.6(6)
_cod_database_code 1560498
_shelx_shelxl_version_number 2014/7
_shelx_space_group_comment
;
The symmetry employed for this shelxl refinement is uniquely defined
by the following loop, which should always be used as a source of
symmetry information in preference to the above space-group names.
They are only intended as comments.
;
_shelx_estimated_absorpt_t_min 0.205
_shelx_estimated_absorpt_t_max 0.429

loop_
_space_group_symop_operation_xyz
'x, y, z'
'-x, -y, -z'

loop_
_atom_site_label
_atom_site_type_symbol
_atom_site_fract_x
_atom_site_fract_y
_atom_site_fract_z
_atom_site_U_iso_or_equiv
_atom_site_adp_type
_atom_site_occupancy
_atom_site_site_symmetry_order
_atom_site_calc_flag
_atom_site_refinement_flags_posn
_atom_site_refinement_flags_adp
_atom_site_refinement_flags_occupancy
_atom_site_disorder_assembly
_atom_site_disorder_group
Ir1 Ir 0.67316(5) 0.68648(3) 1.04377(2) 0.01153(14) Uani 1 1 d . . . . .
Ir2 Ir 0.74664(6) 0.68435(3) 0.86351(3) 0.01119(14) Uani 0.9293(9) 1 d . . P A 1
Ir3 Ir 0.75246(6) 0.31425(3) 0.45663(3) 0.01068(14) Uani 0.9293(9) 1 d . . P A 1
Ir21 Ir 0.6001(7) 0.6836(4) 0.8682(3) 0.01119(14) Uani 0.0707(9) 1 d . . P A 2
Ir31 Ir 0.8965(7) 0.3203(4) 0.4515(3) 0.01068(14) Uani 0.0707(9) 1 d . . P A 2
Ir4 Ir 0.82576(5) 0.31289(3) 0.63749(2) 0.01078(14) Uani 1 1 d . . . . .
Cl1 Cl 0.9428(4) 0.6879(2) 1.05850(19) 0.0266(8) Uani 1 1 d . . . . .
Cl2 Cl 0.4769(4) 0.6843(3) 0.84656(18) 0.0281(9) Uani 1 1 d . . . . .
Cl3 Cl 0.6861(4) 0.7794(2) 0.92878(17) 0.0237(7) Uani 1 1 d . . . . .
Cl4 Cl 0.7305(4) 0.5905(2) 0.97812(16) 0.0185(7) Uani 1 1 d . . . . .
Cl5 Cl 1.0231(4) 0.3126(3) 0.44035(19) 0.0296(9) Uani 1 1 d . . . . .
Cl6 Cl 0.5570(4) 0.3096(3) 0.65484(17) 0.0259(8) Uani 1 1 d . . . . .
Cl7 Cl 0.8124(4) 0.2194(2) 0.57012(17) 0.0224(7) Uani 1 1 d . . . . .
Cl8 Cl 0.7690(4) 0.4083(2) 0.52371(16) 0.0192(7) Uani 1 1 d . . . . .
C1 C 0.5517(16) 0.7490(10) 1.1074(7) 0.024(2) Uani 1 1 d . U . . .
C2 C 0.6250(15) 0.6719(9) 1.1506(7) 0.021(3) Uani 1 1 d . U . . .
C3 C 0.5627(15) 0.6111(9) 1.1267(7) 0.021(3) Uani 1 1 d . U . . .
C4 C 0.4507(16) 0.6545(9) 1.0711(7) 0.022(3) Uani 1 1 d . U . . .
C5 C 0.4444(15) 0.7315(10) 1.0596(7) 0.024(3) Uani 1 1 d . U . . .
C6 C 0.7377(17) 0.6613(10) 1.2057(7) 0.025(3) Uani 1 1 d . U . . .
H6A H 0.7568 0.7133 1.2098 0.038 Uiso 1 1 calc R U . . .
H6B H 0.6986 0.6299 1.2491 0.038 Uiso 1 1 calc R U . . .
H6C H 0.8338 0.6337 1.1954 0.038 Uiso 1 1 calc R U . . .
C7 C 0.6005(17) 0.5250(10) 1.1528(7) 0.030(3) Uani 1 1 d . U . . .
H7A H 0.5406 0.4990 1.1267 0.045 Uiso 1 1 calc R U . . .
H7B H 0.7105 0.5112 1.1477 0.045 Uiso 1 1 calc R U . . .
H7C H 0.5757 0.5071 1.2016 0.045 Uiso 1 1 calc DR U . . .
C8 C 0.3530(17) 0.6092(11) 1.0333(8) 0.030(3) Uani 1 1 d . U . . .
H8A H 0.3813 0.5519 1.0523 0.045 Uiso 1 1 calc R U . . .
H8B H 0.2434 0.6221 1.0399 0.045 Uiso 1 1 calc R U . . .
H8C H 0.3735 0.6254 0.9840 0.045 Uiso 1 1 calc R U . . .
C9 C 0.3417(18) 0.7957(11) 1.0055(8) 0.034(4) Uani 1 1 d . U . . .
H9A H 0.3607 0.8483 1.0083 0.052 Uiso 1 1 calc R U . . .
H9B H 0.3657 0.7914 0.9595 0.052 Uiso 1 1 calc R U . . .
H9C H 0.2334 0.7884 1.0144 0.052 Uiso 1 1 calc R U . . .
C10 C 0.5794(18) 0.8277(10) 1.1150(8) 0.030(3) Uani 1 1 d . U . . .
C11 C 0.6367(19) 0.8884(10) 1.0637(8) 0.031(3) Uani 1 1 d . U . . .
H11 H 0.6667 0.8795 1.0213 0.037 Uiso 1 1 calc R U . . .
C12 C 0.650(2) 0.9603(11) 1.0741(9) 0.041(3) Uani 1 1 d . U . . .
H12 H 0.6755 1.0031 1.0370 0.050 Uiso 1 1 calc R U . . .
C13 C 0.626(2) 0.9710(11) 1.1365(9) 0.042(3) Uani 1 1 d . U . . .
C14 C 0.573(2) 0.9137(12) 1.1894(10) 0.048(3) Uani 1 1 d . U . . .
H14 H 0.5523 0.9232 1.2324 0.057 Uiso 1 1 calc R U . . .
C15 C 0.549(2) 0.8404(11) 1.1793(9) 0.038(3) Uani 1 1 d . U . . .
H15 H 0.5119 0.8000 1.2155 0.046 Uiso 1 1 calc R U . . .
C21 C 0.8392(16) 0.7460(9) 0.7687(7) 0.023(3) Uani 1 1 d . U . . .
C22 C 0.9561(15) 0.7311(9) 0.8249(7) 0.019(2) Uani 1 1 d . U . . .
C23 C 0.9876(14) 0.6479(10) 0.8541(7) 0.021(3) Uani 1 1 d . U . . .
C24 C 0.8909(14) 0.6092(9) 0.8197(7) 0.019(2) Uani 1 1 d . U . . .
C25 C 0.8058(15) 0.6699(9) 0.7648(7) 0.022(3) Uani 1 1 d . U . . .
C26 C 1.0359(18) 0.7934(11) 0.8450(9) 0.034(4) Uani 1 1 d . U . . .
H26A H 0.9929 0.8464 0.8170 0.051 Uiso 1 1 calc R U . . .
H26B H 1.0199 0.7886 0.8937 0.051 Uiso 1 1 calc R U . . .
H26C H 1.1463 0.7856 0.8372 0.051 Uiso 1 1 calc R U . . .
C27 C 1.0959(16) 0.6085(10) 0.9119(8) 0.029(3) Uani 1 1 d . U . . .
H27A H 1.0969 0.5508 0.9224 0.043 Uiso 1 1 calc R U . . .
H27B H 1.1993 0.6231 0.8995 0.043 Uiso 1 1 calc R U . . .
H27C H 1.0640 0.6251 0.9523 0.043 Uiso 1 1 calc R U . . .
C28 C 0.8899(16) 0.5213(9) 0.8339(8) 0.027(3) Uani 1 1 d . U . . .
H28A H 0.8136 0.5108 0.8033 0.040 Uiso 1 1 calc R U . . .
H28B H 0.9920 0.4975 0.8259 0.040 Uiso 1 1 calc R U . . .
H28C H 0.8634 0.4982 0.8819 0.040 Uiso 1 1 calc R U . . .
C29 C 0.6929(15) 0.6572(9) 0.7133(7) 0.019(3) Uani 1 1 d . U . . .
H29A H 0.6899 0.6001 0.7209 0.028 Uiso 1 1 calc R U . . .
H29B H 0.5902 0.6819 0.7194 0.028 Uiso 1 1 calc R U . . .
H29C H 0.7258 0.6812 0.6665 0.028 Uiso 1 1 calc R U . . .
C30 C 0.781(2) 0.8244(11) 0.7189(8) 0.035(3) Uani 1 1 d . U . . .
C31 C 0.693(2) 0.8812(12) 0.7406(10) 0.051(4) Uani 1 1 d . U . . .
H31 H 0.6725 0.8724 0.7880 0.061 Uiso 1 1 calc R U . . .
C32 C 0.634(3) 0.9527(13) 0.6920(10) 0.056(4) Uani 1 1 d . U . . .
H32 H 0.5656 0.9912 0.7049 0.067 Uiso 1 1 calc R U . . .
C33 C 0.678(3) 0.9645(13) 0.6257(10) 0.058(4) Uani 1 1 d . U . . .
C34 C 0.753(3) 0.9063(12) 0.6028(10) 0.052(4) Uani 1 1 d . U . . .
H34 H 0.7676 0.9145 0.5550 0.062 Uiso 1 1 calc R U . . .
C35 C 0.810(2) 0.8342(12) 0.6502(9) 0.043(3) Uani 1 1 d . U . . .
H35 H 0.8674 0.7934 0.6356 0.052 Uiso 1 1 calc R U . . .
C41 C 0.6601(17) 0.2551(10) 0.3905(8) 0.026(3) Uani 1 1 d . U . . .
C42 C 0.6976(15) 0.3310(9) 0.3496(7) 0.019(2) Uani 1 1 d . U . . .
C43 C 0.6106(15) 0.3908(9) 0.3741(7) 0.020(2) Uani 1 1 d . U . . .
C44 C 0.5109(14) 0.3499(9) 0.4295(6) 0.019(2) Uani 1 1 d . U . . .
C45 C 0.5436(15) 0.2692(9) 0.4377(7) 0.020(2) Uani 1 1 d . U . . .
C46 C 0.8088(15) 0.3466(9) 0.2921(7) 0.020(3) Uani 1 1 d . U . . .
H46A H 0.8120 0.4039 0.2732 0.030 Uiso 1 1 calc R U . . .
H46B H 0.9115 0.3210 0.3097 0.030 Uiso 1 1 calc R U . . .
H46C H 0.7753 0.3249 0.2559 0.030 Uiso 1 1 calc R U . . .
C47 C 0.6129(18) 0.4792(10) 0.3509(7) 0.030(3) Uani 1 1 d . U . . .
H47A H 0.5405 0.5037 0.3776 0.045 Uiso 1 1 calc R U . . .
H47B H 0.7168 0.4919 0.3580 0.045 Uiso 1 1 calc R U . . .
H47C H 0.5830 0.4997 0.3020 0.045 Uiso 1 1 calc R U . . .
C48 C 0.4029(17) 0.3895(11) 0.4671(8) 0.032(4) Uani 1 1 d . U . . .
H48A H 0.4052 0.4470 0.4497 0.048 Uiso 1 1 calc R U . . .
H48B H 0.2988 0.3766 0.4607 0.048 Uiso 1 1 calc R U . . .
H48C H 0.4322 0.3715 0.5162 0.048 Uiso 1 1 calc R U . . .
C49 C 0.4632(18) 0.2071(11) 0.4887(8) 0.033(4) Uani 1 1 d . U . . .
H49A H 0.5034 0.1543 0.4861 0.049 Uiso 1 1 calc R U . . .
H49B H 0.4816 0.2106 0.5353 0.049 Uiso 1 1 calc R U . . .
H49C H 0.3524 0.2163 0.4778 0.049 Uiso 1 1 calc R U . . .
C50 C 0.717(2) 0.1781(10) 0.3786(8) 0.034(3) Uani 1 1 d . U . . .
C51 C 0.690(2) 0.1667(11) 0.3151(9) 0.043(3) Uani 1 1 d . U . . .
H51 H 0.6342 0.2081 0.2801 0.051 Uiso 1 1 calc R U . . .
C52 C 0.741(3) 0.0955(12) 0.3018(10) 0.054(4) Uani 1 1 d . U . . .
H52 H 0.7192 0.0868 0.2590 0.065 Uiso 1 1 calc R U . . .
C53 C 0.825(3) 0.0386(13) 0.3532(11) 0.065(4) Uani 1 1 d . U . . .
C54 C 0.850(3) 0.0452(13) 0.4187(11) 0.057(4) Uani 1 1 d . U . . .
H54 H 0.9014 0.0025 0.4539 0.069 Uiso 1 1 calc R U . . .
C55 C 0.796(2) 0.1157(11) 0.4311(9) 0.041(3) Uani 1 1 d . U . . .
H55 H 0.8127 0.1224 0.4752 0.049 Uiso 1 1 calc R U . . .
C61 C 0.9469(15) 0.2522(9) 0.7330(7) 0.022(2) Uani 1 1 d . U . . .
C62 C 1.0544(15) 0.2684(9) 0.6765(7) 0.021(2) Uani 1 1 d . U . . .
C63 C 1.0471(15) 0.3479(9) 0.6466(7) 0.021(2) Uani 1 1 d . U . . .
C64 C 0.9361(15) 0.3897(9) 0.6831(7) 0.020(2) Uani 1 1 d . U . . .
C65 C 0.8750(14) 0.3293(9) 0.7359(7) 0.019(2) Uani 1 1 d . U . . .
C66 C 1.1635(17) 0.2083(11) 0.6566(8) 0.032(4) Uani 1 1 d . U . . .
H66A H 1.1474 0.1550 0.6853 0.047 Uiso 1 1 calc R U . . .
H66B H 1.1450 0.2122 0.6081 0.047 Uiso 1 1 calc R U . . .
H66C H 1.2694 0.2183 0.6635 0.047 Uiso 1 1 calc R U . . .
C67 C 1.1422(17) 0.3942(11) 0.5867(8) 0.030(3) Uani 1 1 d . U . . .
H67A H 1.1102 0.4512 0.5767 0.045 Uiso 1 1 calc R U . . .
H67B H 1.2518 0.3832 0.6000 0.045 Uiso 1 1 calc R U . . .
H67C H 1.1246 0.3774 0.5457 0.045 Uiso 1 1 calc R U . . .
C68 C 0.8923(16) 0.4780(9) 0.6654(8) 0.025(3) Uani 1 1 d . U . . .
H68A H 0.9530 0.5050 0.6269 0.037 Uiso 1 1 calc R U . . .
H68B H 0.7826 0.4904 0.6524 0.037 Uiso 1 1 calc R U . . .
H68C H 0.9128 0.4962 0.7054 0.037 Uiso 1 1 calc R U . . .
C69 C 0.7590(17) 0.3408(10) 0.7867(7) 0.024(3) Uani 1 1 d . U . . .
H69A H 0.7385 0.2890 0.8168 0.036 Uiso 1 1 calc R U . . .
H69B H 0.7984 0.3719 0.8144 0.036 Uiso 1 1 calc R U . . .
H69C H 0.6635 0.3690 0.7624 0.036 Uiso 1 1 calc R U . . .
C70 C 0.9281(19) 0.1737(10) 0.7842(8) 0.029(3) Uani 1 1 d . U . . .
C71 C 0.957(2) 0.1635(10) 0.8516(8) 0.035(3) Uani 1 1 d . U . . .
H71 H 0.9865 0.2065 0.8659 0.042 Uiso 1 1 calc R U . . .
C72 C 0.944(2) 0.0894(11) 0.9018(9) 0.042(3) Uani 1 1 d . U . . .
H72 H 0.9676 0.0814 0.9491 0.050 Uiso 1 1 calc R U . . .
C73 C 0.896(3) 0.0296(11) 0.8781(9) 0.047(3) Uani 1 1 d . U . . .
C74 C 0.872(2) 0.0390(11) 0.8078(9) 0.044(3) Uani 1 1 d . U . . .
H74 H 0.8505 -0.0049 0.7927 0.052 Uiso 1 1 calc R U . . .
C75 C 0.881(2) 0.1113(9) 0.7608(8) 0.030(3) Uani 1 1 d . U . . .
H75 H 0.8554 0.1196 0.7135 0.037 Uiso 1 1 calc R U . . .
F1 F 0.6423(18) 1.0415(7) 1.1470(7) 0.071(4) Uani 1 1 d . U . . .
F2 F 0.6159(18) 1.0330(8) 0.5792(7) 0.084(4) Uani 1 1 d . U . . .
F3 F 0.888(2) -0.0306(8) 0.3395(8) 0.095(5) Uani 1 1 d . U . . .
F4 F 0.8919(19) -0.0415(7) 0.9241(6) 0.075(4) Uani 1 1 d . U . . .

loop_
_atom_site_aniso_label
_atom_site_aniso_U_11
_atom_site_aniso_U_22
_atom_site_aniso_U_33
_atom_site_aniso_U_23
_atom_site_aniso_U_13
_atom_site_aniso_U_12
Ir1 0.0112(2) 0.0163(3) 0.0077(2) -0.0041(2) 0.00120(18) -0.00263(19)
Ir2 0.0109(2) 0.0160(3) 0.0072(3) -0.0038(2) 0.00099(19) -0.0028(2)
Ir3 0.0104(2) 0.0149(3) 0.0076(3) -0.0042(2) 0.00031(19) -0.0028(2)
Ir21 0.0109(2) 0.0160(3) 0.0072(3) -0.0038(2) 0.00099(19) -0.0028(2)
Ir31 0.0104(2) 0.0149(3) 0.0076(3) -0.0042(2) 0.00031(19) -0.0028(2)
Ir4 0.0116(2) 0.0144(3) 0.0067(2) -0.0031(2) 0.00070(17) -0.00293(19)
Cl1 0.0191(16) 0.040(2) 0.0254(18) -0.0163(17) 0.0029(14) -0.0053(15)
Cl2 0.0173(16) 0.047(3) 0.0215(18) -0.0116(17) 0.0016(13) -0.0053(16)
Cl3 0.041(2) 0.0158(19) 0.0147(16) -0.0049(14) 0.0049(14) -0.0050(15)
Cl4 0.0281(17) 0.0163(18) 0.0118(15) -0.0048(13) 0.0001(12) -0.0032(13)
Cl5 0.0206(17) 0.047(3) 0.0269(19) -0.0172(18) 0.0022(14) -0.0093(16)
Cl6 0.0164(15) 0.047(2) 0.0141(16) -0.0076(16) 0.0015(12) -0.0060(15)
Cl7 0.0368(19) 0.0155(18) 0.0137(16) -0.0030(14) -0.0078(14) -0.0018(14)
Cl8 0.0312(17) 0.0156(18) 0.0104(15) -0.0027(13) -0.0038(13) -0.0037(14)
C1 0.027(5) 0.028(6) 0.016(5) -0.006(4) 0.004(4) -0.008(5)
C2 0.021(5) 0.028(6) 0.014(5) -0.005(5) 0.007(4) -0.008(5)
C3 0.018(5) 0.025(6) 0.019(5) -0.005(5) 0.001(4) -0.009(4)
C4 0.020(3) 0.027(3) 0.019(3) -0.007(3) 0.003(3) -0.007(3)
C5 0.019(5) 0.041(6) 0.006(5) -0.002(5) -0.003(4) 0.005(5)
C6 0.038(8) 0.028(8) 0.015(7) -0.017(6) -0.001(6) 0.001(6)
C7 0.023(7) 0.035(9) 0.033(8) -0.011(7) 0.002(6) -0.004(6)
C8 0.024(7) 0.050(10) 0.022(7) -0.015(7) 0.003(6) -0.016(7)
C9 0.028(7) 0.034(9) 0.030(8) 0.001(7) 0.001(6) 0.015(7)
C10 0.037(5) 0.030(6) 0.024(5) -0.011(5) -0.001(5) -0.005(5)
C11 0.045(6) 0.024(6) 0.024(6) -0.005(5) 0.008(5) -0.008(5)
C12 0.066(7) 0.026(7) 0.031(6) -0.007(6) 0.002(6) -0.009(6)
C13 0.071(7) 0.023(6) 0.036(6) -0.014(5) -0.001(6) -0.005(6)
C14 0.074(8) 0.034(7) 0.036(7) -0.012(6) -0.001(6) -0.005(6)
C15 0.053(7) 0.032(7) 0.027(6) -0.007(6) -0.003(6) -0.003(6)
C21 0.022(5) 0.026(5) 0.017(5) 0.000(4) 0.009(4) -0.002(4)
C22 0.018(3) 0.022(3) 0.017(3) -0.004(3) 0.004(3) -0.002(3)
C23 0.011(5) 0.035(6) 0.014(5) -0.006(5) 0.005(4) 0.004(5)
C24 0.015(5) 0.024(6) 0.015(5) -0.001(5) 0.004(4) -0.002(4)
C25 0.016(5) 0.028(6) 0.017(5) -0.002(5) 0.006(4) 0.000(5)
C26 0.031(8) 0.040(10) 0.036(8) -0.019(7) -0.001(7) -0.006(7)
C27 0.015(6) 0.037(9) 0.032(8) -0.012(7) -0.007(6) 0.006(6)
C28 0.021(7) 0.028(8) 0.028(8) -0.003(7) 0.002(6) 0.000(6)
C29 0.017(5) 0.024(5) 0.014(5) -0.006(4) -0.004(4) 0.001(4)
C30 0.044(6) 0.034(6) 0.023(5) -0.003(5) 0.010(5) -0.002(5)
C31 0.072(8) 0.041(7) 0.034(7) -0.008(6) 0.009(6) 0.010(7)
C32 0.086(8) 0.040(8) 0.037(7) -0.009(6) 0.008(7) 0.013(7)
C33 0.087(8) 0.040(7) 0.035(7) 0.002(6) 0.002(7) 0.008(7)
C34 0.078(8) 0.039(7) 0.030(7) -0.001(6) 0.004(6) 0.001(7)
C35 0.060(7) 0.039(7) 0.025(6) -0.003(6) 0.008(6) 0.000(6)
C41 0.031(5) 0.026(5) 0.021(5) -0.009(4) -0.002(4) -0.003(5)
C42 0.019(3) 0.022(3) 0.017(3) -0.007(3) 0.000(3) -0.003(3)
C43 0.017(5) 0.027(6) 0.014(5) -0.005(5) -0.001(4) -0.002(5)
C44 0.012(5) 0.038(6) 0.006(5) -0.005(5) -0.003(4) 0.000(5)
C45 0.021(5) 0.029(6) 0.014(5) -0.009(5) -0.001(4) -0.010(5)
C46 0.023(5) 0.026(5) 0.009(5) -0.006(4) -0.002(4) 0.003(4)
C47 0.032(8) 0.027(8) 0.027(8) 0.000(7) -0.004(6) -0.005(6)
C48 0.023(7) 0.047(10) 0.026(8) -0.013(7) 0.000(6) 0.000(7)
C49 0.034(5) 0.034(6) 0.027(5) -0.004(5) -0.001(4) -0.003(5)
C50 0.055(6) 0.027(6) 0.020(5) -0.007(5) -0.002(5) -0.003(5)
C51 0.078(8) 0.029(7) 0.022(6) -0.009(5) -0.008(6) -0.005(6)
C52 0.103(9) 0.032(7) 0.031(7) -0.016(6) -0.014(7) -0.001(7)
C53 0.115(9) 0.037(7) 0.042(7) -0.017(6) -0.009(7) 0.007(7)
C54 0.096(9) 0.035(7) 0.038(7) -0.011(6) -0.014(7) 0.005(7)
C55 0.076(8) 0.029(7) 0.022(6) -0.015(5) -0.008(6) -0.003(6)
C61 0.020(5) 0.027(5) 0.020(5) -0.006(4) -0.005(4) -0.002(4)
C62 0.015(5) 0.032(6) 0.018(5) -0.014(5) -0.003(4) 0.004(5)
C63 0.020(3) 0.025(3) 0.020(3) -0.006(3) 0.000(3) -0.007(3)
C64 0.018(5) 0.026(6) 0.020(5) -0.013(5) -0.003(4) -0.006(4)
C65 0.014(5) 0.024(6) 0.018(5) -0.006(5) -0.001(4) -0.008(4)
C66 0.029(7) 0.045(10) 0.027(8) -0.023(7) -0.010(6) 0.006(7)
C67 0.023(7) 0.047(10) 0.027(8) -0.017(7) 0.010(6) -0.016(7)
C68 0.022(7) 0.032(8) 0.020(7) -0.006(6) 0.000(5) -0.006(6)
C69 0.031(7) 0.032(8) 0.012(6) -0.012(6) 0.006(6) -0.008(6)
C70 0.040(6) 0.024(6) 0.024(5) -0.008(5) -0.007(5) -0.002(5)
C71 0.055(7) 0.026(6) 0.023(6) -0.005(5) -0.008(5) -0.009(6)
C72 0.073(8) 0.031(7) 0.020(6) -0.005(5) -0.008(6) -0.009(6)
C73 0.082(8) 0.025(6) 0.030(6) 0.001(5) -0.006(6) -0.011(6)
C74 0.075(8) 0.019(6) 0.035(6) -0.003(6) -0.013(6) -0.006(6)
C75 0.052(7) 0.016(6) 0.026(6) -0.009(5) -0.008(5) -0.007(5)
F1 0.135(11) 0.030(7) 0.058(7) -0.028(6) -0.010(7) -0.010(7)
F2 0.117(10) 0.049(8) 0.056(8) 0.025(6) 0.001(7) 0.011(7)
F3 0.178(13) 0.042(8) 0.071(9) -0.036(7) 0.000(9) 0.014(8)
F4 0.151(11) 0.031(7) 0.037(6) 0.005(5) -0.018(7) -0.028(7)

loop_
_atom_type_symbol
_atom_type_description
_atom_type_scat_dispersion_real
_atom_type_scat_dispersion_imag
_atom_type_scat_source
C C 0.0033 0.0016 'International Tables Vol C Tables 4.2.6.8 and 6.1.1.4'
H H 0.0000 0.0000 'International Tables Vol C Tables 4.2.6.8 and 6.1.1.4'
Cl Cl 0.1484 0.1585 'International Tables Vol C Tables 4.2.6.8 and 6.1.1.4'
F F 0.0171 0.0103 'International Tables Vol C Tables 4.2.6.8 and 6.1.1.4'
Ir Ir -1.4442 7.9887 'International Tables Vol C Tables 4.2.6.8 and 6.1.1.4'

loop_
_geom_angle_atom_site_label_1
_geom_angle_atom_site_label_2
_geom_angle_atom_site_label_3
_geom_angle
_geom_angle_site_symmetry_1
_geom_angle_site_symmetry_3
_geom_angle_publ_flag
C4 Ir1 C3 40.6(5) . . ?
C4 Ir1 C5 36.0(6) . . ?
C3 Ir1 C5 65.6(6) . . ?
C4 Ir1 C1 64.5(6) . . ?
C3 Ir1 C1 66.8(6) . . ?
C5 Ir1 C1 40.2(5) . . ?
C4 Ir1 C2 66.1(5) . . ?
C3 Ir1 C2 39.7(5) . . ?
C5 Ir1 C2 66.7(5) . . ?
C1 Ir1 C2 40.1(6) . . ?
C4 Ir1 Cl1 156.9(4) . . ?
C3 Ir1 Cl1 116.3(4) . . ?
C5 Ir1 Cl1 148.6(4) . . ?
C1 Ir1 Cl1 109.5(4) . . ?
C2 Ir1 Cl1 94.7(4) . . ?
C4 Ir1 Cl3 114.5(4) . . ?
C3 Ir1 Cl3 155.0(4) . . ?
C5 Ir1 Cl3 94.2(4) . . ?
C1 Ir1 Cl3 108.0(4) . . ?
C2 Ir1 Cl3 146.7(4) . . ?
Cl1 Ir1 Cl3 88.56(13) . . ?
C4 Ir1 Cl4 95.3(4) . . ?
C3 Ir1 Cl4 97.3(4) . . ?
C5 Ir1 Cl4 122.8(4) . . ?
C1 Ir1 Cl4 159.7(4) . . ?
C2 Ir1 Cl4 132.2(4) . . ?
Cl1 Ir1 Cl4 88.53(12) . . ?
Cl3 Ir1 Cl4 80.92(11) . . ?
C24 Ir2 C21 66.9(6) . . ?
C24 Ir2 C22 66.1(5) . . ?
C21 Ir2 C22 40.5(5) . . ?
C24 Ir2 C25 39.6(5) . . ?
C21 Ir2 C25 39.2(6) . . ?
C22 Ir2 C25 66.0(5) . . ?
C24 Ir2 C23 39.4(5) . . ?
C21 Ir2 C23 66.3(5) . . ?
C22 Ir2 C23 38.4(6) . . ?
C25 Ir2 C23 65.5(5) . . ?
C24 Ir2 Cl2 115.8(4) . . ?
C21 Ir2 Cl2 108.7(4) . . ?
C22 Ir2 Cl2 148.1(4) . . ?
C25 Ir2 Cl2 94.8(4) . . ?
C23 Ir2 Cl2 155.2(4) . . ?
C24 Ir2 Cl3 156.1(4) . . ?
C21 Ir2 Cl3 107.6(4) . . ?
C22 Ir2 Cl3 94.3(4) . . ?
C25 Ir2 Cl3 145.4(4) . . ?
C23 Ir2 Cl3 116.7(4) . . ?
Cl2 Ir2 Cl3 88.13(13) . . ?
C24 Ir2 Cl4 97.8(4) . . ?
C21 Ir2 Cl4 160.3(4) . . ?
C22 Ir2 Cl4 123.0(4) . . ?
C25 Ir2 Cl4 133.3(4) . . ?
C23 Ir2 Cl4 94.0(4) . . ?
Cl2 Ir2 Cl4 88.88(12) . . ?
Cl3 Ir2 Cl4 81.14(11) . . ?
C43 Ir3 C41 66.1(6) . . ?
C43 Ir3 C45 65.3(6) . . ?
C41 Ir3 C45 39.5(5) . . ?
C43 Ir3 C42 39.3(5) . . ?
C41 Ir3 C42 39.1(6) . . ?
C45 Ir3 C42 65.3(5) . . ?
C43 Ir3 C44 40.6(5) . . ?
C41 Ir3 C44 65.7(6) . . ?
C45 Ir3 C44 37.5(6) . . ?
C42 Ir3 C44 66.4(5) . . ?
C43 Ir3 Cl5 115.6(4) . . ?
C41 Ir3 Cl5 108.3(4) . . ?
C45 Ir3 Cl5 146.8(4) . . ?
C42 Ir3 Cl5 94.1(4) . . ?
C44 Ir3 Cl5 156.2(4) . . ?
C43 Ir3 Cl7 156.8(4) . . ?
C41 Ir3 Cl7 109.2(4) . . ?
C45 Ir3 Cl7 96.2(4) . . ?
C42 Ir3 Cl7 146.7(4) . . ?
C44 Ir3 Cl7 116.2(4) . . ?
Cl5 Ir3 Cl7 87.60(13) . . ?
C43 Ir3 Cl8 97.5(4) . . ?
C41 Ir3 Cl8 159.9(4) . . ?
C45 Ir3 Cl8 124.2(4) . . ?
C42 Ir3 Cl8 132.2(4) . . ?
C44 Ir3 Cl8 94.3(4) . . ?
Cl5 Ir3 Cl8 88.95(12) . . ?
Cl7 Ir3 Cl8 81.05(11) . . ?
Cl2 Ir21 Cl3 126.2(5) . . ?
Cl2 Ir21 Cl4 128.0(5) . . ?
Cl3 Ir21 Cl4 77.6(2) . . ?
Cl5 Ir31 Cl8 126.1(5) . . ?
Cl5 Ir31 Cl7 115.0(5) . . ?
Cl8 Ir31 Cl7 73.7(2) . . ?
C63 Ir4 C62 37.2(6) . . ?
C63 Ir4 C61 65.5(6) . . ?
C62 Ir4 C61 40.1(5) . . ?
C63 Ir4 C65 66.1(5) . . ?
C62 Ir4 C65 66.1(5) . . ?
C61 Ir4 C65 39.7(6) . . ?
C63 Ir4 C64 40.6(5) . . ?
C62 Ir4 C64 65.5(6) . . ?
C61 Ir4 C64 66.1(6) . . ?
C65 Ir4 C64 38.7(5) . . ?
C63 Ir4 Cl6 156.6(4) . . ?
C62 Ir4 Cl6 147.5(4) . . ?
C61 Ir4 Cl6 108.6(4) . . ?
C65 Ir4 Cl6 94.6(4) . . ?
C64 Ir4 Cl6 116.0(4) . . ?
C63 Ir4 Cl7 115.1(4) . . ?
C62 Ir4 Cl7 94.8(4) . . ?
C61 Ir4 Cl7 108.7(4) . . ?
C65 Ir4 Cl7 147.1(4) . . ?
C64 Ir4 Cl7 155.6(4) . . ?
Cl6 Ir4 Cl7 88.33(13) . . ?
C63 Ir4 Cl8 93.8(4) . . ?
C62 Ir4 Cl8 122.9(4) . . ?
C61 Ir4 Cl8 159.3(4) . . ?
C65 Ir4 Cl8 131.6(4) . . ?
C64 Ir4 Cl8 97.3(4) . . ?
Cl6 Ir4 Cl8 89.54(12) . . ?
Cl7 Ir4 Cl8 81.11(11) . . ?
Ir2 Cl3 Ir1 99.23(13) . . ?
Ir1 Cl3 Ir21 93.7(2) . . ?
Ir2 Cl4 Ir1 98.71(12) . . ?
Ir1 Cl4 Ir21 93.3(2) . . ?
Ir4 Cl7 Ir3 99.07(13) . . ?
Ir4 Cl7 Ir31 94.67(19) . . ?
Ir3 Cl8 Ir4 98.75(12) . . ?
Ir4 Cl8 Ir31 97.29(19) . . ?
C5 C1 C2 106.4(13) . . ?
C5 C1 C10 128.5(14) . . ?
C2 C1 C10 125.1(13) . . ?
C5 C1 Ir1 69.5(8) . . ?
C2 C1 Ir1 70.5(8) . . ?
C10 C1 Ir1 127.0(10) . . ?
C6 C2 C3 128.2(14) . . ?
C6 C2 C1 125.0(14) . . ?
C3 C2 C1 106.8(12) . . ?
C6 C2 Ir1 126.1(10) . . ?
C3 C2 Ir1 69.1(8) . . ?
C1 C2 Ir1 69.5(8) . . ?
C2 C3 C7 127.7(13) . . ?
C2 C3 C4 105.4(13) . . ?
C7 C3 C4 127.0(13) . . ?
C2 C3 Ir1 71.2(8) . . ?
C7 C3 Ir1 124.8(10) . . ?
C4 C3 Ir1 69.2(8) . . ?
C5 C4 C3 112.0(13) . . ?
C5 C4 C8 126.9(14) . . ?
C3 C4 C8 121.1(14) . . ?
C5 C4 Ir1 72.7(9) . . ?
C3 C4 Ir1 70.2(8) . . ?
C8 C4 Ir1 125.1(10) . . ?
C4 C5 C1 109.4(13) . . ?
C4 C5 C9 126.9(15) . . ?
C1 C5 C9 123.7(15) . . ?
C4 C5 Ir1 71.3(9) . . ?
C1 C5 Ir1 70.3(8) . . ?
C9 C5 Ir1 125.1(10) . . ?
C11 C10 C15 118.2(16) . . ?
C11 C10 C1 124.8(14) . . ?
C15 C10 C1 116.9(15) . . ?
C12 C11 C10 120.5(16) . . ?
C13 C12 C11 120.6(17) . . ?
C12 C13 F1 120.5(17) . . ?
C12 C13 C14 121.6(18) . . ?
F1 C13 C14 117.7(17) . . ?
C13 C14 C15 119.2(18) . . ?
C10 C15 C14 119.4(17) . . ?
C25 C21 C22 106.8(12) . . ?
C25 C21 C30 125.6(14) . . ?
C22 C21 C30 127.2(14) . . ?
C25 C21 Ir2 71.1(8) . . ?
C22 C21 Ir2 70.4(8) . . ?
C30 C21 Ir2 129.3(10) . . ?
C23 C22 C21 108.0(13) . . ?
C23 C22 C26 125.7(13) . . ?
C21 C22 C26 126.2(14) . . ?
C23 C22 Ir2 71.3(8) . . ?
C21 C22 Ir2 69.1(7) . . ?
C26 C22 Ir2 128.0(10) . . ?
C22 C23 C24 108.7(12) . . ?
C22 C23 C27 125.2(14) . . ?
C24 C23 C27 126.0(14) . . ?
C22 C23 Ir2 70.3(7) . . ?
C24 C23 Ir2 68.6(7) . . ?
C27 C23 Ir2 125.2(10) . . ?
C23 C24 C25 107.7(13) . . ?
C23 C24 C28 126.0(13) . . ?
C25 C24 C28 126.0(13) . . ?
C23 C24 Ir2 72.0(8) . . ?
C25 C24 Ir2 71.4(8) . . ?
C28 C24 Ir2 126.3(9) . . ?
C21 C25 C24 108.6(13) . . ?
C21 C25 C29 124.6(13) . . ?
C24 C25 C29 126.7(14) . . ?
C21 C25 Ir2 69.7(8) . . ?
C24 C25 Ir2 69.0(8) . . ?
C29 C25 Ir2 124.9(9) . . ?
C31 C30 C35 121.9(17) . . ?
C31 C30 C21 120.9(15) . . ?
C35 C30 C21 117.0(15) . . ?
C30 C31 C32 119.5(18) . . ?
C33 C32 C31 117.3(19) . . ?
C34 C33 C32 123(2) . . ?
C34 C33 F2 119.3(19) . . ?
C32 C33 F2 116(2) . . ?
C33 C34 C35 119.6(18) . . ?
C30 C35 C34 117.8(18) . . ?
C42 C41 C45 107.4(13) . . ?
C42 C41 C50 124.6(14) . . ?
C45 C41 C50 127.5(15) . . ?
C42 C41 Ir3 71.2(8) . . ?
C45 C41 Ir3 70.8(8) . . ?
C50 C41 Ir3 129.3(11) . . ?
C41 C42 C43 107.7(12) . . ?
C41 C42 C46 126.8(13) . . ?
C43 C42 C46 125.5(13) . . ?
C41 C42 Ir3 69.7(8) . . ?
C43 C42 Ir3 69.3(8) . . ?
C46 C42 Ir3 125.9(9) . . ?
C42 C43 C44 107.7(13) . . ?
C42 C43 C47 129.0(13) . . ?
C44 C43 C47 123.2(13) . . ?
C42 C43 Ir3 71.4(8) . . ?
C44 C43 Ir3 71.1(7) . . ?
C47 C43 Ir3 123.0(10) . . ?
C45 C44 C48 128.4(14) . . ?
C45 C44 C43 106.5(12) . . ?
C48 C44 C43 125.0(14) . . ?
C45 C44 Ir3 70.7(8) . . ?
C48 C44 Ir3 125.2(10) . . ?
C43 C44 Ir3 68.3(7) . . ?
C44 C45 C41 110.6(13) . . ?
C44 C45 C49 122.8(13) . . ?
C41 C45 C49 126.6(15) . . ?
C44 C45 Ir3 71.8(8) . . ?
C41 C45 Ir3 69.6(8) . . ?
C49 C45 Ir3 126.3(10) . . ?
C51 C50 C55 119.3(16) . . ?
C51 C50 C41 119.3(15) . . ?
C55 C50 C41 121.4(14) . . ?
C50 C51 C52 121.2(17) . . ?
C53 C52 C51 117.2(18) . . ?
C52 C53 C54 124(2) . . ?
C52 C53 F3 118.4(19) . . ?
C54 C53 F3 117.6(19) . . ?
C55 C54 C53 117.7(19) . . ?
C54 C55 C50 120.4(16) . . ?
C65 C61 C62 106.1(13) . . ?
C65 C61 C70 125.8(13) . . ?
C62 C61 C70 127.7(14) . . ?
C65 C61 Ir4 70.4(8) . . ?
C62 C61 Ir4 69.5(8) . . ?
C70 C61 Ir4 130.6(10) . . ?
C63 C62 C61 109.6(13) . . ?
C63 C62 C66 124.2(14) . . ?
C61 C62 C66 126.1(15) . . ?
C63 C62 Ir4 70.8(8) . . ?
C61 C62 Ir4 70.4(7) . . ?
C66 C62 Ir4 128.0(10) . . ?
C62 C63 C64 109.5(12) . . ?
C62 C63 C67 128.9(14) . . ?
C64 C63 C67 121.5(14) . . ?
C62 C63 Ir4 71.9(8) . . ?
C64 C63 Ir4 71.0(7) . . ?
C67 C63 Ir4 126.2(10) . . ?
C65 C64 C63 106.1(13) . . ?
C65 C64 C68 127.4(13) . . ?
C63 C64 C68 126.4(13) . . ?
C65 C64 Ir4 70.4(8) . . ?
C63 C64 Ir4 68.3(7) . . ?
C68 C64 Ir4 123.8(9) . . ?
C64 C65 C61 108.7(12) . . ?
C64 C65 C69 127.1(14) . . ?
C61 C65 C69 124.3(13) . . ?
C64 C65 Ir4 70.9(8) . . ?
C61 C65 Ir4 69.9(8) . . ?
C69 C65 Ir4 125.6(9) . . ?
C71 C70 C75 121.1(15) . . ?
C71 C70 C61 119.4(15) . . ?
C75 C70 C61 119.5(14) . . ?
C70 C71 C72 121.3(16) . . ?
C73 C72 C71 116.8(15) . . ?
F4 C73 C72 117.3(16) . . ?
F4 C73 C74 120.3(17) . . ?
C72 C73 C74 121.9(17) . . ?
C75 C74 C73 120.0(17) . . ?
C74 C75 C70 118.5(15) . . ?

loop_
_geom_bond_atom_site_label_1
_geom_bond_atom_site_label_2
_geom_bond_distance
_geom_bond_site_symmetry_2
_geom_bond_publ_flag
Ir1 C4 2.115(14) . ?
Ir1 C3 2.128(14) . ?
Ir1 C5 2.132(14) . ?
Ir1 C1 2.143(15) . ?
Ir1 C2 2.157(13) . ?
Ir1 Cl1 2.382(3) . ?
Ir1 Cl3 2.450(3) . ?
Ir1 Cl4 2.457(3) . ?
Ir2 C24 2.115(14) . ?
Ir2 C21 2.129(14) . ?
Ir2 C22 2.147(13) . ?
Ir2 C25 2.148(14) . ?
Ir2 C23 2.161(13) . ?
Ir2 Cl2 2.386(3) . ?
Ir2 Cl3 2.442(3) . ?
Ir2 Cl4 2.454(3) . ?
Ir3 C43 2.126(14) . ?
Ir3 C41 2.134(15) . ?
Ir3 C45 2.149(13) . ?
Ir3 C42 2.154(14) . ?
Ir3 C44 2.164(12) . ?
Ir3 Cl5 2.389(3) . ?
Ir3 Cl7 2.448(3) . ?
Ir3 Cl8 2.452(3) . ?
Ir21 Cl2 1.162(8) . ?
Ir21 Cl3 2.538(8) . ?
Ir21 Cl4 2.546(7) . ?
Ir31 Cl5 1.132(8) . ?
Ir31 Cl8 2.600(8) . ?
Ir31 Cl7 2.709(8) . ?
Ir4 C63 2.120(13) . ?
Ir4 C62 2.134(13) . ?
Ir4 C61 2.145(14) . ?
Ir4 C65 2.152(14) . ?
Ir4 C64 2.158(13) . ?
Ir4 Cl6 2.381(3) . ?
Ir4 Cl7 2.445(3) . ?
Ir4 Cl8 2.452(3) . ?
C1 C5 1.47(2) . ?
C1 C2 1.47(2) . ?
C1 C10 1.49(2) . ?
C2 C6 1.449(19) . ?
C2 C3 1.46(2) . ?
C3 C7 1.46(2) . ?
C3 C4 1.47(2) . ?
C4 C5 1.31(2) . ?
C4 C8 1.57(2) . ?
C5 C9 1.54(2) . ?
C10 C11 1.40(2) . ?
C10 C15 1.41(2) . ?
C11 C12 1.37(2) . ?
C12 C13 1.35(2) . ?
C13 F1 1.35(2) . ?
C13 C14 1.37(3) . ?
C14 C15 1.41(3) . ?
C21 C25 1.43(2) . ?
C21 C22 1.480(19) . ?
C21 C30 1.50(2) . ?
C22 C23 1.42(2) . ?
C22 C26 1.52(2) . ?
C23 C24 1.44(2) . ?
C23 C27 1.467(19) . ?
C24 C25 1.446(19) . ?
C24 C28 1.50(2) . ?
C25 C29 1.519(19) . ?
C30 C31 1.37(3) . ?
C30 C35 1.38(2) . ?
C31 C32 1.41(3) . ?
C32 C33 1.36(3) . ?
C33 C34 1.36(3) . ?
C33 F2 1.36(2) . ?
C34 C35 1.40(3) . ?
C41 C42 1.43(2) . ?
C41 C45 1.45(2) . ?
C41 C50 1.49(2) . ?
C42 C43 1.44(2) . ?
C42 C46 1.502(18) . ?
C43 C44 1.488(19) . ?
C43 C47 1.50(2) . ?
C44 C45 1.39(2) . ?
C44 C48 1.46(2) . ?
C45 C49 1.51(2) . ?
C50 C51 1.39(2) . ?
C50 C55 1.41(2) . ?
C51 C52 1.39(3) . ?
C52 C53 1.37(3) . ?
C53 C54 1.39(3) . ?
C53 F3 1.39(2) . ?
C54 C55 1.38(3) . ?
C61 C65 1.46(2) . ?
C61 C62 1.47(2) . ?
C61 C70 1.50(2) . ?
C62 C63 1.36(2) . ?
C62 C66 1.49(2) . ?
C63 C64 1.48(2) . ?
C63 C67 1.55(2) . ?
C64 C65 1.43(2) . ?
C64 C68 1.51(2) . ?
C65 C69 1.486(19) . ?
C70 C71 1.35(2) . ?
C70 C75 1.42(2) . ?
C71 C72 1.43(2) . ?
C72 C73 1.39(3) . ?
C73 F4 1.34(2) . ?
C73 C74 1.40(2) . ?
C74 C75 1.37(2) . ?
